data_8102431
loop_
_publ_author_name
'Xiao-Qing Cai'
'Ai-Li Liu'
'Xiao-Wei Yan'
'Ke-Jian Zhao'
'Mei-Rong Li'
'Xiao-Nuan Xie'

_publ_section_title
;
 Crystal structure of N,N-ditosyldibenzo-1,5-diazocane-2,6-dione,
 C28H22N2O6S2
;
_journal_issue 2
_journal_name_full 'Zeitschrift f\"ur Kristallographie - New Crystal Structures'
_journal_page_first 224
_journal_volume 224
_journal_year 2009
_chemical_formula_moiety 'C28 H22 N2 O6 S2'
_chemical_formula_sum 'C28 H22 N2 O6 S2'
_chemical_formula_weight 546.60
_space_group_IT_number 15
_symmetry_cell_setting monoclinic
_symmetry_space_group_name_Hall '-C 2yc'
_symmetry_space_group_name_H-M 'C 1 2/c 1'
_atom_sites_solution_hydrogens geom
_atom_sites_solution_primary direct
_atom_sites_solution_secondary difmap
_audit_creation_method SHELXL-97
_cell_angle_alpha 90.00
_cell_angle_beta 94.0180(10)
_cell_angle_gamma 90.00
_cell_formula_units_Z 8
_cell_length_a 22.5911(13)
_cell_length_b 13.3972(8)
_cell_length_c 19.8743(12)
_cell_measurement_reflns_used 3303
_cell_measurement_temperature 298(2)
_cell_measurement_theta_max 24.14
_cell_measurement_theta_min 2.63
_cell_volume 6000.3(6)
_computing_cell_refinement 'SAINT (Bruker, 2002)'
_computing_data_collection 'SMART (Bruker, 2002)'
_computing_data_reduction SAINT
_computing_molecular_graphics 'SHELXTL(Bruker, 2002)'
_computing_publication_material SHELXL97
_computing_structure_refinement 'SHELXL97 (Sheldrick, 1997)'
_computing_structure_solution 'SHELXS97 (Sheldrick, 1997)'
_diffrn_ambient_temperature 298(2)
_diffrn_measured_fraction_theta_full 0.999
_diffrn_measured_fraction_theta_max 0.999
_diffrn_measurement_device_type 'Bruker APEX area-detector diffractometer'
_diffrn_measurement_method '\f and \w scan'
_diffrn_radiation_monochromator graphite
_diffrn_radiation_source 'fine-focus sealed tube'
_diffrn_radiation_type MoK\a
_diffrn_radiation_wavelength 0.71073
_diffrn_reflns_av_R_equivalents 0.0453
_diffrn_reflns_av_sigmaI/netI 0.0435
_diffrn_reflns_limit_h_max 26
_diffrn_reflns_limit_h_min -26
_diffrn_reflns_limit_k_max 15
_diffrn_reflns_limit_k_min -15
_diffrn_reflns_limit_l_max 23
_diffrn_reflns_limit_l_min -23
_diffrn_reflns_number 21334
_diffrn_reflns_theta_full 25.02
_diffrn_reflns_theta_max 25.02
_diffrn_reflns_theta_min 1.77
_diffrn_standards_number 0
_exptl_absorpt_coefficient_mu 0.218
_exptl_absorpt_correction_T_max 0.9698
_exptl_absorpt_correction_T_min 0.9589
_exptl_absorpt_correction_type multi-scan
_exptl_absorpt_process_details '(SADABS; Bruker, 2002)'
_exptl_crystal_colour Colorless
_exptl_crystal_density_diffrn 1.210
_exptl_crystal_density_method 'not measured'
_exptl_crystal_description Block
_exptl_crystal_F_000 2272
_exptl_crystal_size_max 0.17
_exptl_crystal_size_mid 0.14
_exptl_crystal_size_min 0.12
_refine_diff_density_max 1.096
_refine_diff_density_min -0.635
_refine_diff_density_rms 0.103
_refine_ls_extinction_method none
_refine_ls_goodness_of_fit_ref 1.040
_refine_ls_hydrogen_treatment constr
_refine_ls_matrix_type full
_refine_ls_number_parameters 345
_refine_ls_number_reflns 5296
_refine_ls_number_restraints 0
_refine_ls_restrained_S_all 1.040
_refine_ls_R_factor_all 0.0765
_refine_ls_R_factor_gt 0.0682
_refine_ls_shift/su_max 0.000
_refine_ls_shift/su_mean 0.000
_refine_ls_structure_factor_coef Fsqd
_refine_ls_weighting_details 'calc w=1/[\s^2^(Fo^2^)+(0.3740P)^2^+49.8259P] where P=(Fo^2^+2Fc^2^)/3'
_refine_ls_weighting_scheme calc
_refine_ls_wR_factor_gt 0.1705
_refine_ls_wR_factor_ref 0.1784
_reflns_number_gt 4870
_reflns_number_total 5296
_reflns_threshold_expression I>2\s(I)
_cod_data_source_file 1267-2554.cff
_cod_data_source_block j8m
_cod_depositor_comments
;
The following automatic conversions were performed:
'_symmetry_cell_setting' value 'Monoclinic' changed to 'monoclinic'
according to '/home/saulius/struct/CIF-dictionaries/cif_core.dic'
dictionary named 'cif_core.dic' version 2.4.1 from
2010-06-29.

'_exptl_absorpt_correction_type' value 'Multi-scan' changed
to 'multi-scan' according to
'/home/saulius/struct/CIF-dictionaries/cif_core.dic' dictionary named
'cif_core.dic' version 2.4.1 from 2010-06-29.

Automatic conversion script
Id: cif_fix_enum 1555 2011-01-17 13:19:09Z saulius 
;
_cod_original_sg_symbol_H-M 'C 2/c'
_cod_database_code 8102431

loop_
_symmetry_equiv_pos_as_xyz
'x, y, z'
'-x, y, -z+1/2'
'x+1/2, y+1/2, z'
'-x+1/2, y+1/2, -z+1/2'
'-x, -y, -z'
'x, -y, z-1/2'
'-x+1/2, -y+1/2, -z'
'x+1/2, -y+1/2, z-1/2'

loop_
_atom_site_label
_atom_site_type_symbol
_atom_site_fract_x
_atom_site_fract_y
_atom_site_fract_z
_atom_site_U_iso_or_equiv
_atom_site_adp_type
_atom_site_occupancy
_atom_site_symmetry_multiplicity
_atom_site_calc_flag
_atom_site_refinement_flags
_atom_site_disorder_assembly
_atom_site_disorder_group
S1 S 0.41334(9) -0.0925(2) 0.16328(12) 0.0580(9) Uani 1 1 d . . .
S2 S 0.18647(8) 0.04829(14) 0.12281(10) 0.0391(7) Uani 1 1 d . . .
O1 O 0.3107(3) -0.1879(4) 0.2142(3) 0.0514(16) Uani 1 1 d . . .
O2 O 0.2881(3) 0.1770(5) 0.1134(3) 0.0469(15) Uani 1 1 d . . .
O3 O 0.4409(4) -0.1719(8) 0.2013(4) 0.098(3) Uani 1 1 d . . .
O4 O 0.4472(3) -0.0091(8) 0.1450(4) 0.095(3) Uani 1 1 d . . .
O5 O 0.1471(3) -0.0127(5) 0.1566(4) 0.0595(18) Uani 1 1 d . . .
O6 O 0.2124(3) 0.0117(5) 0.0649(3) 0.0587(18) Uani 1 1 d . . .
N1 N 0.3595(3) -0.0401(5) 0.2086(3) 0.0356(15) Uani 1 1 d . . .
N2 N 0.2431(3) 0.0720(4) 0.1832(3) 0.0327(14) Uani 1 1 d . . .
C1 C 0.3731(3) 0.0578(6) 0.2381(4) 0.0335(16) Uani 1 1 d . . .
C2 C 0.3406(3) 0.1404(6) 0.2172(4) 0.0340(16) Uani 1 1 d . . .
C3 C 0.3574(4) 0.2326(6) 0.2420(5) 0.049(2) Uani 1 1 d . . .
H3 H 0.3358 0.2887 0.2279 0.059 Uiso 1 1 calc R . .
C4 C 0.4057(4) 0.2430(7) 0.2874(5) 0.059(3) Uani 1 1 d . . .
H4 H 0.4168 0.3058 0.3038 0.071 Uiso 1 1 calc R . .
C5 C 0.4377(4) 0.1592(8) 0.3086(5) 0.062(3) Uani 1 1 d . . .
H5 H 0.4701 0.1661 0.3398 0.074 Uiso 1 1 calc R . .
C6 C 0.4222(4) 0.0652(7) 0.2839(4) 0.045(2) Uani 1 1 d . . .
H6 H 0.4440 0.0090 0.2977 0.054 Uiso 1 1 calc R . .
C7 C 0.2897(3) 0.1325(5) 0.1663(4) 0.0313(16) Uani 1 1 d . . .
C8 C 0.3144(3) -0.1007(5) 0.2286(4) 0.0340(17) Uani 1 1 d . . .
C9 C 0.2707(3) -0.0512(5) 0.2712(4) 0.0317(16) Uani 1 1 d . . .
C10 C 0.2375(3) 0.0315(5) 0.2502(4) 0.0324(16) Uani 1 1 d . . .
C11 C 0.1976(4) 0.0730(6) 0.2911(5) 0.046(2) Uani 1 1 d . . .
H11 H 0.1763 0.1297 0.2774 0.056 Uiso 1 1 calc R . .
C12 C 0.1895(4) 0.0301(7) 0.3526(5) 0.055(2) Uani 1 1 d . . .
H12 H 0.1618 0.0568 0.3800 0.066 Uiso 1 1 calc R . .
C13 C 0.2228(5) -0.0536(7) 0.3742(5) 0.058(3) Uani 1 1 d . . .
H13 H 0.2177 -0.0817 0.4162 0.069 Uiso 1 1 calc R . .
C14 C 0.2625(4) -0.0934(6) 0.3335(4) 0.0419(19) Uani 1 1 d . . .
H14 H 0.2843 -0.1494 0.3476 0.050 Uiso 1 1 calc R . .
C15 C 0.2924(5) -0.2496(8) -0.0948(5) 0.062(3) Uani 1 1 d . . .
H15A H 0.2529 -0.2711 -0.0871 0.093 Uiso 1 1 calc R . .
H15B H 0.3147 -0.3049 -0.1106 0.093 Uiso 1 1 calc R . .
H15C H 0.2906 -0.1975 -0.1281 0.093 Uiso 1 1 calc R . .
C16 C 0.3224(4) -0.2105(6) -0.0297(4) 0.045(2) Uani 1 1 d . . .
C17 C 0.3145(4) -0.1141(7) -0.0091(4) 0.053(2) Uani 1 1 d . . .
H17 H 0.2906 -0.0720 -0.0364 0.064 Uiso 1 1 calc R . .
C18 C 0.3405(4) -0.0772(7) 0.0502(5) 0.053(2) Uani 1 1 d . . .
H18 H 0.3350 -0.0111 0.0627 0.064 Uiso 1 1 calc R . .
C19 C 0.3746(3) -0.1402(7) 0.0902(4) 0.0417(19) Uani 1 1 d . . .
C20 C 0.3837(4) -0.2374(7) 0.0718(4) 0.050(2) Uani 1 1 d . . .
H20 H 0.4074 -0.2794 0.0996 0.060 Uiso 1 1 calc R . .
C21 C 0.3578(4) -0.2714(6) 0.0129(5) 0.053(2) Uani 1 1 d . . .
H21 H 0.3639 -0.3373 0.0006 0.063 Uiso 1 1 calc R . .
C22 C 0.0542(7) 0.4231(11) 0.0408(7) 0.101(5) Uani 1 1 d . . .
H22A H 0.0144 0.4176 0.0544 0.152 Uiso 1 1 calc R . .
H22B H 0.0533 0.4285 -0.0075 0.152 Uiso 1 1 calc R . .
H22C H 0.0727 0.4813 0.0609 0.152 Uiso 1 1 calc R . .
C23 C 0.0889(4) 0.3320(8) 0.0632(5) 0.053(2) Uani 1 1 d . . .
C24 C 0.0788(4) 0.2846(8) 0.1217(5) 0.056(2) Uani 1 1 d . . .
H24 H 0.0505 0.3105 0.1486 0.067 Uiso 1 1 calc R . .
C25 C 0.1090(4) 0.1996(7) 0.1426(4) 0.045(2) Uani 1 1 d . . .
H25 H 0.1007 0.1672 0.1823 0.055 Uiso 1 1 calc R . .
C26 C 0.1525(3) 0.1635(5) 0.1022(4) 0.0349(17) Uani 1 1 d . . .
C27 C 0.1655(4) 0.2132(7) 0.0445(4) 0.045(2) Uani 1 1 d . . .
H27 H 0.1957 0.1908 0.0188 0.054 Uiso 1 1 calc R . .
C28 C 0.1332(4) 0.2963(8) 0.0255(4) 0.057(3) Uani 1 1 d . . .
H28 H 0.1413 0.3294 -0.0139 0.068 Uiso 1 1 calc R . .

loop_
_atom_site_aniso_label
_atom_site_aniso_U_11
_atom_site_aniso_U_22
_atom_site_aniso_U_33
_atom_site_aniso_U_23
_atom_site_aniso_U_13
_atom_site_aniso_U_12
S1 0.0238(11) 0.095(2) 0.0541(14) -0.0386(13) -0.0051(9) 0.0136(11)
S2 0.0340(11) 0.0321(11) 0.0491(12) -0.0051(8) -0.0114(8) 0.0046(8)
O1 0.068(4) 0.027(3) 0.058(4) -0.009(3) -0.003(3) 0.008(3)
O2 0.041(3) 0.060(4) 0.040(3) 0.012(3) 0.002(2) 0.001(3)
O3 0.075(5) 0.146(8) 0.068(5) -0.049(5) -0.034(4) 0.077(6)
O4 0.040(4) 0.150(8) 0.098(6) -0.074(6) 0.026(4) -0.043(5)
O5 0.048(4) 0.044(3) 0.083(5) 0.006(3) -0.020(3) -0.009(3)
O6 0.064(4) 0.052(4) 0.057(4) -0.020(3) -0.018(3) 0.020(3)
N1 0.027(3) 0.041(4) 0.039(3) -0.013(3) 0.000(3) 0.006(3)
N2 0.030(3) 0.031(3) 0.036(3) 0.004(2) -0.005(3) 0.006(2)
C1 0.024(3) 0.044(4) 0.033(4) -0.007(3) 0.009(3) -0.001(3)
C2 0.025(4) 0.047(4) 0.031(4) 0.004(3) 0.006(3) 0.000(3)
C3 0.049(5) 0.037(4) 0.061(5) 0.000(4) 0.003(4) -0.006(4)
C4 0.057(6) 0.047(5) 0.071(6) -0.020(5) -0.009(5) -0.016(5)
C5 0.038(5) 0.078(7) 0.067(6) -0.022(5) -0.016(4) -0.008(5)
C6 0.035(4) 0.052(5) 0.046(5) -0.005(4) -0.015(4) -0.002(4)
C7 0.024(3) 0.035(4) 0.035(4) -0.001(3) 0.004(3) -0.001(3)
C8 0.039(4) 0.026(4) 0.035(4) 0.001(3) -0.014(3) 0.012(3)
C9 0.031(4) 0.030(4) 0.034(4) -0.005(3) -0.002(3) -0.009(3)
C10 0.032(4) 0.024(3) 0.040(4) -0.002(3) 0.001(3) -0.004(3)
C11 0.042(5) 0.039(4) 0.058(5) -0.010(4) 0.003(4) 0.003(4)
C12 0.060(6) 0.058(6) 0.048(5) -0.013(4) 0.022(4) -0.006(4)
C13 0.075(7) 0.057(6) 0.042(5) 0.005(4) 0.015(5) -0.022(5)
C14 0.048(5) 0.030(4) 0.046(5) 0.008(3) -0.006(4) -0.006(3)
C15 0.076(7) 0.070(6) 0.040(5) -0.010(4) -0.002(5) -0.004(5)
C16 0.052(5) 0.046(5) 0.038(4) -0.007(4) 0.008(4) -0.006(4)
C17 0.065(6) 0.048(5) 0.044(5) 0.003(4) -0.012(4) 0.008(4)
C18 0.066(6) 0.036(4) 0.056(5) -0.011(4) -0.005(4) 0.011(4)
C19 0.034(4) 0.055(5) 0.035(4) -0.015(4) 0.001(3) 0.004(4)
C20 0.057(5) 0.049(5) 0.043(5) -0.004(4) -0.009(4) 0.016(4)
C21 0.071(6) 0.035(4) 0.051(5) -0.006(4) -0.001(4) 0.014(4)
C22 0.104(10) 0.110(10) 0.095(9) 0.053(8) 0.046(8) 0.066(9)
C23 0.047(5) 0.068(6) 0.046(5) 0.019(4) 0.013(4) 0.026(4)
C24 0.035(4) 0.085(7) 0.048(5) 0.005(5) 0.012(4) 0.025(5)
C25 0.037(4) 0.059(5) 0.040(4) 0.014(4) 0.000(3) 0.014(4)
C26 0.029(4) 0.032(4) 0.043(4) -0.002(3) -0.007(3) 0.009(3)
C27 0.044(5) 0.061(5) 0.031(4) -0.001(4) 0.008(3) 0.022(4)
C28 0.058(6) 0.078(7) 0.036(4) 0.017(4) 0.012(4) 0.022(5)

loop_
_atom_type_symbol
_atom_type_description
_atom_type_scat_dispersion_real
_atom_type_scat_dispersion_imag
_atom_type_scat_source
C C 0.0033 0.0016 'International Tables Vol C Tables 4.2.6.8 and 6.1.1.4'
H H 0.0000 0.0000 'International Tables Vol C Tables 4.2.6.8 and 6.1.1.4'
N N 0.0061 0.0033 'International Tables Vol C Tables 4.2.6.8 and 6.1.1.4'
O O 0.0106 0.0060 'International Tables Vol C Tables 4.2.6.8 and 6.1.1.4'
S S 0.1246 0.1234 'International Tables Vol C Tables 4.2.6.8 and 6.1.1.4'

loop_
_geom_angle_atom_site_label_1
_geom_angle_atom_site_label_2
_geom_angle_atom_site_label_3
_geom_angle
_geom_angle_site_symmetry_1
_geom_angle_site_symmetry_3
_geom_angle_publ_flag
O4 S1 O3 120.2(6) . . ?
O4 S1 N1 103.2(4) . . ?
O3 S1 N1 109.1(4) . . ?
O4 S1 C19 108.7(5) . . ?
O3 S1 C19 109.9(5) . . ?
N1 S1 C19 104.6(3) . . ?
O5 S2 O6 119.8(4) . . ?
O5 S2 N2 103.7(3) . . ?
O6 S2 N2 107.5(3) . . ?
O5 S2 C26 109.8(4) . . ?
O6 S2 C26 108.3(4) . . ?
N2 S2 C26 106.9(3) . . ?
C8 N1 C1 123.3(6) . . ?
C8 N1 S1 118.4(5) . . ?
C1 N1 S1 116.2(5) . . ?
C7 N2 C10 123.7(6) . . ?
C7 N2 S2 118.5(5) . . ?
C10 N2 S2 117.7(5) . . ?
C2 C1 C6 121.7(7) . . ?
C2 C1 N1 120.5(6) . . ?
C6 C1 N1 117.6(7) . . ?
C3 C2 C1 119.1(7) . . ?
C3 C2 C7 119.4(7) . . ?
C1 C2 C7 121.4(7) . . ?
C4 C3 C2 120.9(8) . . ?
C4 C3 H3 119.5 . . ?
C2 C3 H3 119.5 . . ?
C3 C4 C5 119.5(8) . . ?
C3 C4 H4 120.3 . . ?
C5 C4 H4 120.3 . . ?
C4 C5 C6 121.0(8) . . ?
C4 C5 H5 119.5 . . ?
C6 C5 H5 119.5 . . ?
C1 C6 C5 117.8(8) . . ?
C1 C6 H6 121.1 . . ?
C5 C6 H6 121.1 . . ?
O2 C7 N2 121.5(7) . . ?
O2 C7 C2 122.2(6) . . ?
N2 C7 C2 116.3(6) . . ?
O1 C8 N1 122.6(7) . . ?
O1 C8 C9 121.8(7) . . ?
N1 C8 C9 115.5(6) . . ?
C14 C9 C10 119.5(7) . . ?
C14 C9 C8 117.3(7) . . ?
C10 C9 C8 123.1(6) . . ?
C11 C10 C9 120.5(7) . . ?
C11 C10 N2 119.7(7) . . ?
C9 C10 N2 119.8(6) . . ?
C12 C11 C10 119.5(8) . . ?
C12 C11 H11 120.3 . . ?
C10 C11 H11 120.3 . . ?
C11 C12 C13 120.4(8) . . ?
C11 C12 H12 119.8 . . ?
C13 C12 H12 119.8 . . ?
C14 C13 C12 119.6(8) . . ?
C14 C13 H13 120.2 . . ?
C12 C13 H13 120.2 . . ?
C13 C14 C9 120.5(8) . . ?
C13 C14 H14 119.8 . . ?
C9 C14 H14 119.8 . . ?
C16 C15 H15A 109.5 . . ?
C16 C15 H15B 109.5 . . ?
H15A C15 H15B 109.5 . . ?
C16 C15 H15C 109.5 . . ?
H15A C15 H15C 109.5 . . ?
H15B C15 H15C 109.5 . . ?
C17 C16 C21 116.9(8) . . ?
C17 C16 C15 121.5(9) . . ?
C21 C16 C15 121.6(8) . . ?
C16 C17 C18 122.7(9) . . ?
C16 C17 H17 118.6 . . ?
C18 C17 H17 118.6 . . ?
C19 C18 C17 117.9(8) . . ?
C19 C18 H18 121.0 . . ?
C17 C18 H18 121.0 . . ?
C18 C19 C20 121.5(8) . . ?
C18 C19 S1 119.0(7) . . ?
C20 C19 S1 119.2(7) . . ?
C21 C20 C19 119.1(8) . . ?
C21 C20 H20 120.4 . . ?
C19 C20 H20 120.4 . . ?
C20 C21 C16 121.8(8) . . ?
C20 C21 H21 119.1 . . ?
C16 C21 H21 119.1 . . ?
C23 C22 H22A 109.5 . . ?
C23 C22 H22B 109.5 . . ?
H22A C22 H22B 109.5 . . ?
C23 C22 H22C 109.5 . . ?
H22A C22 H22C 109.5 . . ?
H22B C22 H22C 109.5 . . ?
C24 C23 C28 118.3(8) . . ?
C24 C23 C22 121.3(8) . . ?
C28 C23 C22 120.3(9) . . ?
C23 C24 C25 122.5(8) . . ?
C23 C24 H24 118.7 . . ?
C25 C24 H24 118.7 . . ?
C24 C25 C26 117.7(7) . . ?
C24 C25 H25 121.2 . . ?
C26 C25 H25 121.2 . . ?
C27 C26 C25 120.8(7) . . ?
C27 C26 S2 120.3(6) . . ?
C25 C26 S2 118.8(6) . . ?
C28 C27 C26 118.7(7) . . ?
C28 C27 H27 120.6 . . ?
C26 C27 H27 120.6 . . ?
C27 C28 C23 121.8(8) . . ?
C27 C28 H28 119.1 . . ?
C23 C28 H28 119.1 . . ?

loop_
_geom_bond_atom_site_label_1
_geom_bond_atom_site_label_2
_geom_bond_distance
_geom_bond_site_symmetry_2
_geom_bond_publ_flag
S1 O4 1.416(9) . ?
S1 O3 1.422(9) . ?
S1 N1 1.713(6) . ?
S1 C19 1.762(8) . ?
S2 O5 1.413(7) . ?
S2 O6 1.415(7) . ?
S2 N2 1.721(6) . ?
S2 C26 1.759(7) . ?
O1 C8 1.205(9) . ?
O2 C7 1.207(9) . ?
N1 C8 1.384(10) . ?
N1 C1 1.462(10) . ?
N2 C7 1.388(9) . ?
N2 C10 1.449(10) . ?
C1 C2 1.376(11) . ?
C1 C6 1.388(11) . ?
C2 C3 1.373(12) . ?
C2 C7 1.482(10) . ?
C3 C4 1.372(13) . ?
C3 H3 0.9300 . ?
C4 C5 1.385(15) . ?
C4 H4 0.9300 . ?
C5 C6 1.388(13) . ?
C5 H5 0.9300 . ?
C6 H6 0.9300 . ?
C8 C9 1.498(10) . ?
C9 C14 1.386(11) . ?
C9 C10 1.386(10) . ?
C10 C11 1.374(11) . ?
C11 C12 1.373(13) . ?
C11 H11 0.9300 . ?
C12 C13 1.401(15) . ?
C12 H12 0.9300 . ?
C13 C14 1.358(13) . ?
C13 H13 0.9300 . ?
C14 H14 0.9300 . ?
C15 C16 1.511(12) . ?
C15 H15A 0.9600 . ?
C15 H15B 0.9600 . ?
C15 H15C 0.9600 . ?
C16 C17 1.370(12) . ?
C16 C21 1.389(13) . ?
C17 C18 1.371(13) . ?
C17 H17 0.9300 . ?
C18 C19 1.361(12) . ?
C18 H18 0.9300 . ?
C19 C20 1.372(12) . ?
C20 C21 1.351(13) . ?
C20 H20 0.9300 . ?
C21 H21 0.9300 . ?
C22 C23 1.501(14) . ?
C22 H22A 0.9600 . ?
C22 H22B 0.9600 . ?
C22 H22C 0.9600 . ?
C23 C24 1.357(13) . ?
C23 C28 1.376(12) . ?
C24 C25 1.376(12) . ?
C24 H24 0.9300 . ?
C25 C26 1.399(11) . ?
C25 H25 0.9300 . ?
C26 C27 1.376(11) . ?
C27 C28 1.370(12) . ?
C27 H27 0.9300 . ?
C28 H28 0.9300 . ?

loop_
_cod_related_entry_id
_cod_related_entry_database
_cod_related_entry_code
1 ChemSpider 944888
